data_7246814
loop_
_publ_author_name
'Do, Jean-Louis'
'Auvray, Thomas'
'Lennox, Cameron B.'
'Titi, Hatem M.'
'Cuccia, Louis A.'
'Fri\<s\<ci\'c, Tomislav'

_publ_section_title
;
 Rapid, room-temperature, solvent-free mechanochemical oxidation of
 elemental gold into organosoluble gold salts
;
_journal_issue 15
_journal_name_full 'Green Chemistry'
_journal_page_first 5899
_journal_page_last 5906
_journal_paper_doi 10.1039/D3GC01150J
_journal_volume 25
_journal_year 2023
_chemical_formula_moiety 'Au Br4, C16 H36 N'
_chemical_formula_sum 'C16 H36 Au Br4 N'
_chemical_formula_weight 759.06
_chemical_properties_physical Light-sensitive,Photo-sensitive
_space_group_crystal_system tetragonal
_space_group_IT_number 85
_space_group_name_Hall '-P 4a'
_space_group_name_H-M_alt 'P 4/n :2'
_atom_sites_solution_hydrogens geom
_atom_sites_solution_primary dual
_audit_creation_date 2022-02-23
_audit_creation_method
;
Olex2 1.5
(compiled 2021.12.09 svn.r5202d8cf for OlexSys, GUI svn.r6439)
;
_audit_update_record
;
2022-12-06 deposited with the CCDC.	2023-05-12 downloaded from the CCDC.
;
_cell_angle_alpha 90
_cell_angle_beta 90
_cell_angle_gamma 90
_cell_formula_units_Z 2
_cell_length_a 12.1431(6)
_cell_length_b 12.1431(6)
_cell_length_c 8.5038(5)
_cell_measurement_reflns_used 9916
_cell_measurement_temperature 298
_cell_measurement_theta_max 72.197
_cell_measurement_theta_min 3.640
_cell_volume 1253.93(11)
_computing_cell_refinement 'SAINT V8.38A (Bruker, 2018)'
_computing_data_reduction 'SAINT V8.38A (Bruker, 2018)'
_computing_molecular_graphics 'Olex2 1.5 (Dolomanov et al., 2009)'
_computing_publication_material 'Olex2 1.5 (Dolomanov et al., 2009)'
_computing_structure_refinement 'XL  (Sheldrick, 2008)'
_computing_structure_solution 'XT  (Sheldrick, 2015)'
_diffrn_ambient_temperature 298
_diffrn_measured_fraction_theta_full 0.993
_diffrn_measured_fraction_theta_max 0.993
_diffrn_measurement_device_type 'Bruker APEX-II CCD'
_diffrn_measurement_method '\f and \w scans'
_diffrn_radiation_type CuK\a
_diffrn_radiation_wavelength 1.54178
_diffrn_reflns_av_R_equivalents 0.0613
_diffrn_reflns_av_unetI/netI 0.0281
_diffrn_reflns_Laue_measured_fraction_full 0.993
_diffrn_reflns_Laue_measured_fraction_max 0.993
_diffrn_reflns_limit_h_max 15
_diffrn_reflns_limit_h_min -15
_diffrn_reflns_limit_k_max 13
_diffrn_reflns_limit_k_min -15
_diffrn_reflns_limit_l_max 10
_diffrn_reflns_limit_l_min -10
_diffrn_reflns_number 23881
_diffrn_reflns_point_group_measured_fraction_full 0.993
_diffrn_reflns_point_group_measured_fraction_max 0.993
_diffrn_reflns_theta_full 67.679
_diffrn_reflns_theta_max 72.474
_diffrn_reflns_theta_min 7.330
_diffrn_source_current 1.0
_diffrn_source_power 0.05
_diffrn_source_voltage 50.0
_diffrn_standards_number 0
_exptl_absorpt_coefficient_mu 18.460
_exptl_absorpt_correction_T_max 0.7536
_exptl_absorpt_correction_T_min 0.1553
_exptl_absorpt_correction_type multi-scan
_exptl_absorpt_process_details
;
SADABS-2016/2 (Bruker,2016/2) was used for absorption correction.
wR2(int) was 0.1843 before and 0.1265 after correction.
The Ratio of minimum to maximum transmission is 0.2061.
The \l/2 correction factor is Not present.
;
_exptl_crystal_colour red
_exptl_crystal_colour_primary red
_exptl_crystal_density_diffrn 2.010
_exptl_crystal_description cube
_exptl_crystal_F_000 716
_exptl_crystal_recrystallization_method 'Re-crystallisation from solvent: ethyl acetate'
_exptl_crystal_size_max 0.12
_exptl_crystal_size_mid 0.12
_exptl_crystal_size_min 0.12
_refine_diff_density_max 1.740
_refine_diff_density_min -0.947
_refine_diff_density_rms 0.256
_refine_ls_extinction_coef 0.0079(8)
_refine_ls_extinction_expression Fc^*^=kFc[1+0.001xFc^2^\l^3^/sin(2\q)]^-1/4^
_refine_ls_extinction_method 'SHELXL-2018/3 (Sheldrick 2018)'
_refine_ls_goodness_of_fit_ref 1.168
_refine_ls_hydrogen_treatment constr
_refine_ls_matrix_type full
_refine_ls_number_parameters 80
_refine_ls_number_reflns 1238
_refine_ls_number_restraints 47
_refine_ls_restrained_S_all 1.153
_refine_ls_R_factor_all 0.0819
_refine_ls_R_factor_gt 0.0759
_refine_ls_shift/su_max 0.000
_refine_ls_shift/su_mean 0.000
_refine_ls_structure_factor_coef Fsqd
_refine_ls_weighting_details 'w=1/[\s^2^(Fo^2^)+(0.0816P)^2^+7.7277P] where P=(Fo^2^+2Fc^2^)/3'
_refine_ls_weighting_scheme calc
_refine_ls_wR_factor_gt 0.1804
_refine_ls_wR_factor_ref 0.1886
_reflns_Friedel_coverage 0.000
_reflns_number_gt 1117
_reflns_number_total 1238
_reflns_threshold_expression 'I > 2\s(I)'
_cod_data_source_file d3gc01150j2.cif
_cod_data_source_block tbaaubr4
_cod_depositor_comments 'Adding full bibliography for 7246811--7246815.cif.'
_cod_original_cell_volume 1253.93(14)
_cod_original_sg_symbol_H-M 'P 4/n'
_cod_database_code 7246814
_shelx_shelxl_version_number 2018/3
_shelx_space_group_comment
;
The symmetry employed for this shelxl refinement is uniquely defined
by the following loop, which should always be used as a source of
symmetry information in preference to the above space-group names.
They are only intended as comments.
;
_shelx_estimated_absorpt_t_max 0.215
_shelx_estimated_absorpt_t_min 0.215
_olex2_refinement_description
;
1. Fixed Uiso
 At 1.2 times of:
  All C(H,H) groups, All C(H,H,H,H) groups
 At 1.5 times of:
  All C(H,H,H) groups
2. Restrained distances
 N1-C1A = N1-C1B = C1A-C2 = C1B-C2 = C2-C3B = C2-C3A = C3B-C4B = C3A-C4A
 1.52 with sigma of 0.015
3. Rigid body (RIGU) restrains
 N1, C1B, C1A, C2, C3B, C4A, C4B, C3A
 with sigma for 1-2 distances of 0.004 and sigma for 1-3 distances of 0.004
4. Others
 Sof(C1B)=Sof(H1BA)=Sof(H1BB)=Sof(H2BC)=Sof(H2BD)=Sof(C3A)=Sof(H3AA)=Sof(H3AB)=
 Sof(C4A)=Sof(H4AA)=Sof(H4AB)=Sof(H4AC)=1-FVAR(1)
 Sof(C1A)=Sof(H1AA)=Sof(H1AB)=Sof(H2AA)=Sof(H2AB)=Sof(C3B)=Sof(H3BA)=Sof(H3BB)=
 Sof(C4B)=Sof(H4BA)=Sof(H4BB)=Sof(H4BC)=FVAR(1)
5.a Secondary CH2 refined with riding coordinates:
 C1A(H1AA,H1AB), C1B(H1BA,H1BB), C2(H2AA,H2AB), C2(H2BC,H2BD), C3A(H3AA,H3AB),
 C3B(H3BA,H3BB)
5.b Idealised Me refined with riding coordinates:
 C4A(H4AA,H4AB,H4AC), C4B(H4BA,H4BB,H4BC)
;
_olex2_submission_special_instructions 'No special instructions were received'

loop_
_space_group_symop_operation_xyz
'x, y, z'
'-x+1/2, -y+1/2, z'
'-y+1/2, x, z'
'y, -x+1/2, z'
'-x, -y, -z'
'x-1/2, y-1/2, -z'
'y-1/2, -x, -z'
'-y, x-1/2, -z'

loop_
_atom_site_label
_atom_site_type_symbol
_atom_site_fract_x
_atom_site_fract_y
_atom_site_fract_z
_atom_site_U_iso_or_equiv
_atom_site_adp_type
_atom_site_occupancy
_atom_site_site_symmetry_order
_atom_site_calc_flag
_atom_site_refinement_flags_posn
_atom_site_refinement_flags_adp
_atom_site_refinement_flags_occupancy
_atom_site_disorder_assembly
_atom_site_disorder_group
Au1 Au 0.750000 -0.250000 -0.62303(10) 0.0691(6) Uani 1 4 d S T P . .
Br1 Br 0.61178(14) -0.10768(14) -0.6231(2) 0.1152(8) Uani 1 1 d . . . . .
N1 N 0.750000 0.250000 -0.500000 0.077(4) Uani 1 4 d DS T P . .
C1A C 0.690(3) 0.154(3) -0.425(4) 0.139(13) Uani 0.51(3) 1 d D . P A 1
H1AA H 0.614287 0.176012 -0.406178 0.167 Uiso 0.51(3) 1 calc R U P A 1
H1AB H 0.688192 0.093830 -0.500091 0.167 Uiso 0.51(3) 1 calc R U P A 1
C1B C 0.801(2) 0.157(2) -0.405(3) 0.106(9) Uani 0.49(3) 1 d D . P A 2
H1BA H 0.819583 0.098120 -0.476533 0.128 Uiso 0.49(3) 1 calc R U P A 2
H1BB H 0.870021 0.184397 -0.361034 0.128 Uiso 0.49(3) 1 calc R U P A 2
C2 C 0.735(2) 0.1097(15) -0.273(2) 0.167(9) Uani 1 1 d D . . . .
H2AA H 0.695576 0.153229 -0.196249 0.200 Uiso 0.51(3) 1 calc R U P A 1
H2AB H 0.809156 0.140208 -0.273447 0.200 Uiso 0.51(3) 1 calc R U P A 1
H2BC H 0.673670 0.160182 -0.281765 0.200 Uiso 0.49(3) 1 calc R U P A 2
H2BD H 0.778907 0.140594 -0.188450 0.200 Uiso 0.49(3) 1 calc R U P A 2
C3A C 0.752(4) 0.004(2) -0.186(4) 0.117(11) Uani 0.49(3) 1 d D . P A 1
H3AA H 0.830232 -0.004893 -0.165636 0.140 Uiso 0.49(3) 1 calc R U P A 1
H3AB H 0.730073 -0.056493 -0.254599 0.140 Uiso 0.49(3) 1 calc R U P A 1
C3B C 0.677(4) 0.024(5) -0.175(8) 0.21(3) Uani 0.51(3) 1 d D . P A 2
H3BA H 0.641300 -0.027982 -0.245923 0.252 Uiso 0.51(3) 1 calc R U P A 2
H3BB H 0.619333 0.059987 -0.115265 0.252 Uiso 0.51(3) 1 calc R U P A 2
C4A C 0.691(5) -0.008(6) -0.031(5) 0.17(2) Uani 0.49(3) 1 d D . P A 1
H4AA H 0.612974 0.000488 -0.049367 0.254 Uiso 0.49(3) 1 calc R U P A 1
H4AB H 0.715259 0.047715 0.040654 0.254 Uiso 0.49(3) 1 calc R U P A 1
H4AC H 0.704573 -0.079441 0.012675 0.254 Uiso 0.49(3) 1 calc R U P A 1
C4B C 0.750(5) -0.040(9) -0.062(9) 0.26(4) Uani 0.51(3) 1 d D . P A 2
H4BA H 0.796322 0.009645 -0.005964 0.389 Uiso 0.51(3) 1 calc R U P A 2
H4BB H 0.794039 -0.091629 -0.120248 0.389 Uiso 0.51(3) 1 calc R U P A 2
H4BC H 0.704162 -0.079974 0.011040 0.389 Uiso 0.51(3) 1 calc R U P A 2

loop_
_atom_site_aniso_label
_atom_site_aniso_U_11
_atom_site_aniso_U_22
_atom_site_aniso_U_33
_atom_site_aniso_U_23
_atom_site_aniso_U_13
_atom_site_aniso_U_12
Au1 0.0693(6) 0.0693(6) 0.0685(7) 0.000 0.000 0.000
Br1 0.0834(10) 0.0821(10) 0.180(2) 0.0088(9) -0.0067(9) 0.0133(7)
N1 0.079(6) 0.079(6) 0.075(10) 0.000 0.000 0.000
C1A 0.14(3) 0.12(2) 0.15(2) 0.05(2) 0.04(2) 0.000(18)
C1B 0.14(2) 0.079(15) 0.100(17) -0.003(11) -0.024(14) 0.015(14)
C2 0.26(2) 0.112(12) 0.131(13) 0.025(10) 0.023(15) 0.011(14)
C3A 0.16(3) 0.093(17) 0.097(18) -0.004(13) 0.00(2) 0.004(19)
C3B 0.29(6) 0.16(4) 0.18(5) 0.08(4) 0.01(5) -0.01(5)
C4A 0.18(5) 0.20(5) 0.13(3) 0.03(3) 0.02(3) -0.04(4)
C4B 0.26(7) 0.35(10) 0.16(5) 0.16(6) 0.07(5) 0.04(7)

loop_
_atom_type_symbol
_atom_type_description
_atom_type_scat_dispersion_real
_atom_type_scat_dispersion_imag
_atom_type_scat_source
C C 0.0181 0.0091 'International Tables Vol C Tables 4.2.6.8 and 6.1.1.4'
H H 0.0000 0.0000 'International Tables Vol C Tables 4.2.6.8 and 6.1.1.4'
Au Au -4.4197 7.2980 'International Tables Vol C Tables 4.2.6.8 and 6.1.1.4'
Br Br -0.6763 1.2805 'International Tables Vol C Tables 4.2.6.8 and 6.1.1.4'
N N 0.0311 0.0180 'International Tables Vol C Tables 4.2.6.8 and 6.1.1.4'

loop_
_geom_angle_atom_site_label_1
_geom_angle_atom_site_label_2
_geom_angle_atom_site_label_3
_geom_angle
_geom_angle_site_symmetry_1
_geom_angle_site_symmetry_3
_geom_angle_publ_flag
Br1 Au1 Br1 90.0 . 4_655 ?
Br1 Au1 Br1 90.000(1) 4_655 2_645 ?
Br1 Au1 Br1 179.95(10) . 2_645 ?
Br1 Au1 Br1 90.0 . 3_545 ?
Br1 Au1 Br1 179.95(10) 4_655 3_545 ?
Br1 Au1 Br1 90.0 3_545 2_645 ?
C1A N1 C1A 130(3) . 2_655 ?
C1A N1 C1A 100.2(11) 2_655 8_654 ?
C1A N1 C1A 100.2(11) . 8_654 ?
C1A N1 C1A 100.2(11) . 7_664 ?
C1A N1 C1A 100.2(11) 2_655 7_664 ?
C1A N1 C1A 130(3) 7_664 8_654 ?
C1A N1 C1B 63.5(13) . 7_664 ?
C1A N1 C1B 63.5(13) 2_655 8_654 ?
C1A N1 C1B 153.6(19) 8_654 2_655 ?
C1A N1 C1B 153.6(19) 2_655 7_664 ?
C1A N1 C1B 53.3(15) 8_654 8_654 ?
C1A N1 C1B 53.3(15) 7_664 7_664 ?
C1A N1 C1B 153.6(19) . 8_654 ?
C1A N1 C1B 98(2) 8_654 7_664 ?
C1A N1 C1B 98(2) 7_664 8_654 ?
C1A N1 C1B 98(2) . 2_655 ?
C1A N1 C1B 63.5(13) 7_664 2_655 ?
C1A N1 C1B 53.3(15) 2_655 2_655 ?
C1B N1 C1B 106.5(10) 7_664 2_655 ?
C1B N1 C1B 116(2) 2_655 . ?
C1B N1 C1B 106.5(10) 7_664 . ?
C1B N1 C1B 116(2) 7_664 8_654 ?
C1B N1 C1B 106.5(10) 2_655 8_654 ?
C1B N1 C1B 106.5(10) 8_654 . ?
N1 C1A H1AA 108.0 . . ?
N1 C1A H1AB 108.0 . . ?
H1AA C1A H1AB 107.2 . . ?
C2 C1A N1 117.4(16) . . ?
C2 C1A H1AA 108.0 . . ?
C2 C1A H1AB 108.0 . . ?
N1 C1B H1BA 107.9 . . ?
N1 C1B H1BB 107.9 . . ?
H1BA C1B H1BB 107.2 . . ?
C2 C1B N1 117.8(15) . . ?
C2 C1B H1BA 107.9 . . ?
C2 C1B H1BB 107.9 . . ?
C1A C2 H2AA 101.7 . . ?
C1A C2 H2AB 101.7 . . ?
C1A C2 C3A 141(3) . . ?
C1B C2 H2BC 96.5 . . ?
C1B C2 H2BD 96.5 . . ?
C1B C2 C3B 159(4) . . ?
H2AA C2 H2AB 104.7 . . ?
H2BC C2 H2BD 103.4 . . ?
C3A C2 H2AA 101.7 . . ?
C3A C2 H2AB 101.7 . . ?
C3B C2 H2BC 96.5 . . ?
C3B C2 H2BD 96.5 . . ?
C2 C3A H3AA 108.3 . . ?
C2 C3A H3AB 108.3 . . ?
C2 C3A C4A 116(3) . . ?
H3AA C3A H3AB 107.4 . . ?
C4A C3A H3AA 108.3 . . ?
C4A C3A H3AB 108.3 . . ?
C2 C3B H3BA 108.4 . . ?
C2 C3B H3BB 108.4 . . ?
C2 C3B C4B 115(4) . . ?
H3BA C3B H3BB 107.5 . . ?
C4B C3B H3BA 108.4 . . ?
C4B C3B H3BB 108.4 . . ?
C3A C4A H4AA 109.5 . . ?
C3A C4A H4AB 109.5 . . ?
C3A C4A H4AC 109.5 . . ?
H4AA C4A H4AB 109.5 . . ?
H4AA C4A H4AC 109.5 . . ?
H4AB C4A H4AC 109.5 . . ?
C3B C4B H4BA 109.5 . . ?
C3B C4B H4BB 109.5 . . ?
C3B C4B H4BC 109.5 . . ?
H4BA C4B H4BB 109.5 . . ?
H4BA C4B H4BC 109.5 . . ?
H4BB C4B H4BC 109.5 . . ?

loop_
_geom_bond_atom_site_label_1
_geom_bond_atom_site_label_2
_geom_bond_distance
_geom_bond_site_symmetry_2
_geom_bond_publ_flag
Au1 Br1 2.4091(15) . ?
Au1 Br1 2.4091(15) 3_545 ?
Au1 Br1 2.4091(15) 4_655 ?
Au1 Br1 2.4091(15) 2_645 ?
N1 C1A 1.520(14) . ?
N1 C1A 1.520(14) 7_664 ?
N1 C1A 1.520(14) 2_655 ?
N1 C1A 1.520(14) 8_654 ?
N1 C1B 1.520(14) 7_664 ?
N1 C1B 1.520(14) 8_654 ?
N1 C1B 1.520(14) 2_655 ?
N1 C1B 1.520(14) . ?
C1A H1AA 0.9700 . ?
C1A H1AB 0.9700 . ?
C1A C2 1.499(15) . ?
C1B H1BA 0.9700 . ?
C1B H1BB 0.9700 . ?
C1B C2 1.492(14) . ?
C2 H2AA 0.9700 . ?
C2 H2AB 0.9700 . ?
C2 H2BC 0.9700 . ?
C2 H2BD 0.9700 . ?
C2 C3A 1.500(14) . ?
C2 C3B 1.512(15) . ?
C3A H3AA 0.9700 . ?
C3A H3AB 0.9700 . ?
C3A C4A 1.522(15) . ?
C3B H3BA 0.9700 . ?
C3B H3BB 0.9700 . ?
C3B C4B 1.522(15) . ?
C4A H4AA 0.9600 . ?
C4A H4AB 0.9600 . ?
C4A H4AC 0.9600 . ?
C4B H4BA 0.9600 . ?
C4B H4BB 0.9600 . ?
C4B H4BC 0.9600 . ?

loop_
_geom_torsion_atom_site_label_1
_geom_torsion_atom_site_label_2
_geom_torsion_atom_site_label_3
_geom_torsion_atom_site_label_4
_geom_torsion
_geom_torsion_site_symmetry_1
_geom_torsion_site_symmetry_2
_geom_torsion_site_symmetry_3
_geom_torsion_site_symmetry_4
_geom_torsion_publ_flag
N1 C1A C2 C3A -143(4) . . . . ?
N1 C1B C2 C3B 124(7) . . . . ?
C1A N1 C1A C2 78.5(18) 8_654 . . . ?
C1A N1 C1A C2 -147(4) 7_664 . . . ?
C1A N1 C1A C2 -34(3) 2_655 . . . ?
C1A C2 C3A C4A -117(5) . . . . ?
C1B N1 C1B C2 -70.0(15) 7_664 . . . ?
C1B N1 C1B C2 48(2) 2_655 . . . ?
C1B N1 C1B C2 166(3) 8_654 . . . ?
C1B C2 C3B C4B 83(12) . . . . ?
